data_7030754
loop_
_publ_author_name
'Batchelor, Luke J.'
'Cimatti, Irene'
'Guillot, R\'egis'
'Tuna, Floriana'
'Wernsdorfer, Wolfgang'
'Ungur, Liviu'
'Chibotaru, Liviu F.'
'Campbell, Victoria E.'
'Mallah, Talal'

_publ_section_title
;
 Chemical tuning of the magnetic relaxation in dysprosium(iii) mononuclear
 complexes.
;
_journal_issue 32
_journal_name_full 'Dalton transactions (Cambridge, England : 2003)'
_journal_page_first 12146
_journal_page_last 12149
_journal_paper_doi 10.1039/c4dt00846d
_journal_volume 43
_journal_year 2014
_chemical_formula_moiety '(C46 H42 Dy N10 O4), 3(N O3), 2.5(H2 O) '
_chemical_formula_sum 'C46 H47 Dy N13 O15.5'
_chemical_formula_weight 1192.47
_space_group_IT_number 2
_symmetry_cell_setting triclinic
_symmetry_Int_Tables_number 2
_symmetry_space_group_name_Hall '-P 1'
_symmetry_space_group_name_H-M 'P -1'
_atom_sites_solution_hydrogens geom
_atom_sites_solution_primary direct
_atom_sites_solution_secondary difmap
_audit_creation_method SHELXL-97
_cell_angle_alpha 95.818(2)
_cell_angle_beta 102.994(2)
_cell_angle_gamma 108.904(2)
_cell_formula_units_Z 2
_cell_length_a 11.9478(9)
_cell_length_b 12.4520(9)
_cell_length_c 18.3958(12)
_cell_measurement_reflns_used 9010
_cell_measurement_temperature 100(1)
_cell_measurement_theta_max 35.83
_cell_measurement_theta_min 2.27
_cell_volume 2477.4(3)
_computing_cell_refinement 'Bruker SAINT'
_computing_data_collection 'Bruker APEX2'
_computing_data_reduction 'Bruker SAINT'
_computing_structure_refinement 'SHELXL-97 (Sheldrick, 1997)'
_computing_structure_solution 'SHELXS-97 (Sheldrick, 1997)'
_diffrn_ambient_temperature 100(1)
_diffrn_measured_fraction_theta_full 0.958
_diffrn_measured_fraction_theta_max 0.761
_diffrn_measurement_device_type 'Bruker APEX-II CCD'
_diffrn_measurement_method '\f and \w scans'
_diffrn_radiation_monochromator graphite
_diffrn_radiation_probe x-ray
_diffrn_radiation_type MoK\a
_diffrn_radiation_wavelength 0.71073
_diffrn_reflns_av_R_equivalents 0.0389
_diffrn_reflns_av_sigmaI/netI 0.0536
_diffrn_reflns_limit_h_max 19
_diffrn_reflns_limit_h_min -18
_diffrn_reflns_limit_k_max 17
_diffrn_reflns_limit_k_min -20
_diffrn_reflns_limit_l_max 29
_diffrn_reflns_limit_l_min -21
_diffrn_reflns_number 40295
_diffrn_reflns_theta_full 25.00
_diffrn_reflns_theta_max 36.34
_diffrn_reflns_theta_min 1.76
_diffrn_source 'fine-focus sealed tube'
_diffrn_source_type 'kappa X8 APEX II Bruker ICMMO'
_exptl_absorpt_coefficient_mu 1.592
_exptl_absorpt_correction_T_max 0.9288
_exptl_absorpt_correction_T_min 0.7953
_exptl_absorpt_correction_type psi-scan
_exptl_absorpt_process_details SADABS
_exptl_crystal_colour 'very pale yellow'
_exptl_crystal_density_diffrn 1.599
_exptl_crystal_density_method 'not measured'
_exptl_crystal_description bloc
_exptl_crystal_F_000 1208
_exptl_crystal_size_max 0.09
_exptl_crystal_size_mid 0.08
_exptl_crystal_size_min 0.05
_refine_diff_density_max 1.741
_refine_diff_density_min -1.301
_refine_diff_density_rms 0.190
_refine_ls_extinction_coef 0.0016(3)
_refine_ls_extinction_expression Fc^*^=kFc[1+0.001xFc^2^\l^3^/sin(2\q)]^-1/4^
_refine_ls_extinction_method SHELXL
_refine_ls_goodness_of_fit_ref 1.091
_refine_ls_hydrogen_treatment mixed
_refine_ls_matrix_type full
_refine_ls_number_parameters 732
_refine_ls_number_reflns 18317
_refine_ls_number_restraints 49
_refine_ls_restrained_S_all 1.089
_refine_ls_R_factor_all 0.0689
_refine_ls_R_factor_gt 0.0569
_refine_ls_shift/su_max 0.003
_refine_ls_shift/su_mean 0.000
_refine_ls_structure_factor_coef Fsqd
_refine_ls_weighting_details 'calc w=1/[\s^2^(Fo^2^)+(0.0783P)^2^+7.6996P] where P=(Fo^2^+2Fc^2^)/3'
_refine_ls_weighting_scheme calc
_refine_ls_wR_factor_gt 0.1473
_refine_ls_wR_factor_ref 0.1558
_reflns_number_gt 15696
_reflns_number_total 18317
_reflns_threshold_expression >2sigma(I)
_cod_data_source_file c4dt00846d2.cif
_cod_data_source_block 1
_cod_depositor_comments 'Adding full bibliography for 7030753--7030754.cif.'
_cod_original_formula_sum 'C46 H47 Dy N13 O15.50'
_cod_database_code 7030754

loop_
_symmetry_equiv_pos_as_xyz
'x, y, z'
'-x, -y, -z'

loop_
_atom_site_label
_atom_site_type_symbol
_atom_site_fract_x
_atom_site_fract_y
_atom_site_fract_z
_atom_site_U_iso_or_equiv
_atom_site_adp_type
_atom_site_occupancy
_atom_site_symmetry_multiplicity
_atom_site_calc_flag
_atom_site_refinement_flags
_atom_site_disorder_assembly
_atom_site_disorder_group
C1 C 0.4330(3) 0.1342(3) 0.5726(2) 0.0177(6) Uani 1 1 d . . .
C2 C 0.3577(3) 0.0321(3) 0.5120(2) 0.0188(6) Uani 1 1 d . . .
C3 C 0.2710(4) -0.0594(4) 0.5302(2) 0.0249(7) Uani 1 1 d . . .
H3 H 0.2597 -0.0541 0.5787 0.030 Uiso 1 1 calc R . .
C4 C 0.2019(4) -0.1583(4) 0.4755(3) 0.0274(8) Uani 1 1 d . . .
H4 H 0.1438 -0.2194 0.4872 0.033 Uiso 1 1 calc R . .
C5 C 0.2193(4) -0.1660(4) 0.4035(3) 0.0278(8) Uani 1 1 d . . .
H5 H 0.1741 -0.2330 0.3673 0.033 Uiso 1 1 calc R . .
C6 C 0.3035(4) -0.0746(4) 0.3851(2) 0.0258(8) Uani 1 1 d . . .
H6 H 0.3132 -0.0796 0.3362 0.031 Uiso 1 1 calc R . .
C7 C 0.3735(4) 0.0244(3) 0.4393(2) 0.0219(7) Uani 1 1 d . . .
H7 H 0.4309 0.0854 0.4271 0.026 Uiso 1 1 calc R . .
C8 C 0.6250(3) 0.4167(3) 0.5926(2) 0.0201(6) Uani 1 1 d . . .
C9 C 0.6284(4) 0.4338(4) 0.5139(3) 0.0311(9) Uani 1 1 d . . .
H9A H 0.6527 0.5147 0.5124 0.047 Uiso 1 1 calc R . .
H9B H 0.5483 0.3934 0.4795 0.047 Uiso 1 1 calc R . .
H9C H 0.6865 0.4041 0.4993 0.047 Uiso 1 1 calc R . .
C10 C 0.7163(3) 0.5019(3) 0.6595(2) 0.0203(7) Uani 1 1 d . . .
C11 C 0.8175(4) 0.5887(4) 0.6499(3) 0.0273(8) Uani 1 1 d . . .
H11 H 0.8259 0.5981 0.6017 0.033 Uiso 1 1 calc R . .
C12 C 0.9049(4) 0.6603(4) 0.7143(3) 0.0337(10) Uani 1 1 d . . .
H12 H 0.9727 0.7199 0.7100 0.040 Uiso 1 1 calc R . .
C13 C 0.8904(4) 0.6425(4) 0.7843(3) 0.0306(9) Uani 1 1 d . . .
H13 H 0.9487 0.6897 0.8281 0.037 Uiso 1 1 calc R . .
C14 C 0.7875(4) 0.5531(3) 0.7896(2) 0.0219(7) Uani 1 1 d . . .
C15 C 0.7675(4) 0.5291(4) 0.8639(2) 0.0245(7) Uani 1 1 d . . .
C16 C 0.8526(5) 0.6062(5) 0.9370(3) 0.0367(11) Uani 1 1 d . . .
H16A H 0.8143 0.5913 0.9773 0.055 Uiso 1 1 calc R . .
H16B H 0.8700 0.6855 0.9320 0.055 Uiso 1 1 calc R . .
H16C H 0.9279 0.5910 0.9482 0.055 Uiso 1 1 calc R . .
C17 C 0.5246(3) 0.3493(3) 0.9157(2) 0.0177(6) Uani 1 1 d . . .
C18 C 0.4835(3) 0.3264(3) 0.9843(2) 0.0188(6) Uani 1 1 d . . .
C19 C 0.5444(4) 0.3999(4) 1.0546(2) 0.0283(8) Uani 1 1 d . . .
H19 H 0.6153 0.4633 1.0598 0.034 Uiso 1 1 calc R . .
C20 C 0.4987(5) 0.3780(4) 1.1168(3) 0.0349(10) Uani 1 1 d . . .
H20 H 0.5393 0.4269 1.1637 0.042 Uiso 1 1 calc R . .
C21 C 0.3932(5) 0.2838(4) 1.1095(3) 0.0304(9) Uani 1 1 d . . .
H21 H 0.3633 0.2697 1.1514 0.036 Uiso 1 1 calc R . .
C22 C 0.3319(4) 0.2103(4) 1.0395(3) 0.0247(7) Uani 1 1 d . . .
H22 H 0.2609 0.1472 1.0346 0.030 Uiso 1 1 calc R . .
C23 C 0.3768(3) 0.2312(3) 0.9770(2) 0.0206(6) Uani 1 1 d . . .
H23 H 0.3359 0.1820 0.9302 0.025 Uiso 1 1 calc R . .
C24 C 0.3550(3) 0.4380(3) 0.6778(2) 0.0166(6) Uani 1 1 d . . .
C25 C 0.3210(3) 0.5400(3) 0.6624(2) 0.0190(6) Uani 1 1 d . . .
C26 C 0.4151(4) 0.6476(3) 0.6833(2) 0.0227(7) Uani 1 1 d . . .
H26 H 0.4965 0.6533 0.7009 0.027 Uiso 1 1 calc R . .
C27 C 0.3865(4) 0.7469(4) 0.6776(3) 0.0284(8) Uani 1 1 d . . .
H27 H 0.4488 0.8193 0.6918 0.034 Uiso 1 1 calc R . .
C28 C 0.2646(5) 0.7378(4) 0.6506(3) 0.0334(10) Uani 1 1 d . . .
H28 H 0.2457 0.8043 0.6477 0.040 Uiso 1 1 calc R . .
C29 C 0.1718(5) 0.6311(4) 0.6282(3) 0.0337(10) Uani 1 1 d . . .
H29 H 0.0910 0.6260 0.6086 0.040 Uiso 1 1 calc R . .
C30 C 0.1978(4) 0.5306(4) 0.6346(3) 0.0262(8) Uani 1 1 d . . .
H30 H 0.1349 0.4585 0.6208 0.031 Uiso 1 1 calc R . .
C31 C 0.2066(3) 0.1548(3) 0.6817(2) 0.0197(6) Uani 1 1 d . . .
C32 C 0.0726(3) 0.1283(4) 0.6453(3) 0.0263(8) Uani 1 1 d . . .
H32A H 0.0626 0.1918 0.6225 0.039 Uiso 1 1 calc R . .
H32B H 0.0284 0.1167 0.6832 0.039 Uiso 1 1 calc R . .
H32C H 0.0411 0.0595 0.6070 0.039 Uiso 1 1 calc R . .
C33 C 0.2425(3) 0.0764(3) 0.7300(2) 0.0199(6) Uani 1 1 d . . .
C34 C 0.1528(4) -0.0146(4) 0.7462(3) 0.0265(8) Uani 1 1 d . . .
H34 H 0.0698 -0.0328 0.7226 0.032 Uiso 1 1 calc R . .
C35 C 0.1912(4) -0.0777(4) 0.7987(3) 0.0287(9) Uani 1 1 d . . .
H35 H 0.1337 -0.1368 0.8124 0.034 Uiso 1 1 calc R . .
C36 C 0.3149(4) -0.0514(4) 0.8300(3) 0.0256(8) Uani 1 1 d . . .
H36 H 0.3423 -0.0926 0.8649 0.031 Uiso 1 1 calc R . .
C37 C 0.3984(3) 0.0380(3) 0.8086(2) 0.0210(7) Uani 1 1 d . . .
C38 C 0.5329(4) 0.0655(4) 0.8371(2) 0.0234(7) Uani 1 1 d . . .
C39 C 0.5807(5) -0.0146(5) 0.8779(4) 0.0413(13) Uani 1 1 d . . .
H39A H 0.5926 0.0071 0.9315 0.062 Uiso 1 1 calc R . .
H39B H 0.6577 -0.0104 0.8685 0.062 Uiso 1 1 calc R . .
H39C H 0.5227 -0.0922 0.8601 0.062 Uiso 1 1 calc R . .
C40 C 0.7860(3) 0.2502(3) 0.7967(2) 0.0201(6) Uani 1 1 d . . .
C41 C 0.9201(3) 0.2747(4) 0.8111(2) 0.0228(7) Uani 1 1 d . . .
C42 C 0.9908(4) 0.3717(4) 0.7894(3) 0.0298(9) Uani 1 1 d . . .
H42 H 0.9547 0.4204 0.7670 0.036 Uiso 1 1 calc R . .
C43 C 1.1171(4) 0.3954(5) 0.8014(3) 0.0354(10) Uani 1 1 d . . .
H43 H 1.1657 0.4613 0.7881 0.043 Uiso 1 1 calc R . .
C44 C 1.1697(4) 0.3212(5) 0.8330(3) 0.0363(11) Uani 1 1 d . . .
H44 H 1.2533 0.3365 0.8399 0.044 Uiso 1 1 calc R . .
C45 C 1.0985(4) 0.2239(5) 0.8546(3) 0.0375(11) Uani 1 1 d . . .
H45 H 1.1348 0.1749 0.8765 0.045 Uiso 1 1 calc R . .
C46 C 0.9726(4) 0.1994(4) 0.8434(3) 0.0315(9) Uani 1 1 d . . .
H46 H 0.9244 0.1340 0.8572 0.038 Uiso 1 1 calc R . .
N1 N 0.4749(3) 0.2365(3) 0.55120(19) 0.0193(6) Uani 1 1 d . . .
H103 H 0.4552 0.2449 0.5048 0.023 Uiso 1 1 calc R . .
N2 N 0.5520(3) 0.3271(3) 0.60948(18) 0.0181(5) Uani 1 1 d . . .
N3 N 0.7009(3) 0.4834(3) 0.72758(19) 0.0168(5) Uani 1 1 d . . .
N4 N 0.6733(3) 0.4385(3) 0.85904(19) 0.0202(6) Uani 1 1 d . . .
N5 N 0.6437(3) 0.4132(3) 0.92590(19) 0.0220(6) Uani 1 1 d . . .
H101 H 0.6968 0.4364 0.9697 0.026 Uiso 1 1 calc R . .
N6 N 0.2701(3) 0.3321(3) 0.6470(2) 0.0202(6) Uani 1 1 d . . .
H102 H 0.2056 0.3199 0.6105 0.024 Uiso 1 1 calc R . .
N7 N 0.2969(3) 0.2445(3) 0.67990(19) 0.0173(5) Uani 1 1 d . . .
N8 N 0.3637(3) 0.1038(3) 0.76041(17) 0.0151(5) Uani 1 1 d . . .
N9 N 0.6001(3) 0.1580(3) 0.8189(2) 0.0222(6) Uani 1 1 d . . .
N10 N 0.7265(3) 0.1834(4) 0.8397(2) 0.0274(7) Uani 1 1 d . . .
H100 H 0.7633 0.1589 0.8764 0.033 Uiso 1 1 calc R . .
N11 N 0.9285(3) 0.7838(3) 0.5326(2) 0.0264(7) Uani 1 1 d . . .
N12 N 0.2060(4) 0.1186(4) 0.2334(3) 0.0366(9) Uani 1 1 d . . .
O1 O 0.4590(2) 0.1262(2) 0.64108(16) 0.0184(5) Uani 1 1 d . . .
O2 O 0.4521(2) 0.3130(2) 0.85053(15) 0.0183(5) Uani 1 1 d . . .
O3 O 0.4564(2) 0.4497(2) 0.72120(16) 0.0183(5) Uani 1 1 d . . .
O4 O 0.7287(2) 0.2856(2) 0.74537(16) 0.0178(5) Uani 1 1 d . . .
O5 O 0.8580(3) 0.8393(3) 0.5166(2) 0.0361(8) Uani 1 1 d . . .
O6 O 0.9113(3) 0.6930(3) 0.4868(2) 0.0305(7) Uani 1 1 d . . .
O7 O 1.0141(3) 0.8166(3) 0.5918(2) 0.0343(7) Uani 1 1 d . . .
O8 O 0.1293(4) 0.0945(5) 0.2699(3) 0.0594(14) Uani 1 1 d . . .
O9 O 0.3173(4) 0.1696(4) 0.2681(2) 0.0510(12) Uani 1 1 d . . .
O10 O 0.1752(4) 0.0941(5) 0.1626(3) 0.0685(17) Uani 1 1 d . . .
O16 O 0.6629(3) 0.7391(3) 0.58240(19) 0.030 Uani 1 1 d D . .
H16E H 0.665(5) 0.761(5) 0.6340(16) 0.039 Uiso 1 1 d D . .
H16D H 0.735(6) 0.782(6) 0.574(3) 0.039 Uiso 1 1 d D . .
O17 O 0.9459(6) 0.0253(5) 0.0559(3) 0.078 Uani 1 1 d D . .
H17A H 0.978(15) 0.032(17) 0.012(6) 0.101 Uiso 0.50 1 d PD A 1
H17B H 1.018(10) 0.043(19) 0.098(7) 0.101 Uiso 0.50 1 d PD B 1
H17C H 0.920(15) 0.087(7) 0.039(5) 0.101 Uiso 0.50 1 d PD C 2
H17D H 1.029(7) 0.065(11) 0.086(11) 0.101 Uiso 0.50 1 d PD D 2
Dy Dy 0.527191(13) 0.292823(13) 0.740468(9) 0.01395(5) Uani 1 1 d . . .
N13A N 0.7803(9) 0.3240(8) 0.0845(6) 0.043(2) Uani 0.50 1 d PU E 1
O14A O 0.8146(7) 0.4195(8) 0.0571(5) 0.0406(19) Uani 0.50 1 d PU E 1
O13A O 0.6983(7) 0.2338(7) 0.0409(6) 0.047(2) Uani 0.50 1 d PU E 1
O12A O 0.8297(14) 0.3237(11) 0.1501(9) 0.103(7) Uani 0.50 1 d PU E 1
O15 O 0.8446(8) 0.1516(9) -0.0219(5) 0.040 Uani 0.50 1 d PD F 1
H15A H 0.875(12) 0.095(7) -0.003(4) 0.053 Uiso 0.50 1 d PD G 1
H15B H 0.840(18) 0.197(13) 0.022(4) 0.053 Uiso 0.50 1 d PD H 1
O13B O 0.8223(16) 0.1954(11) -0.0008(7) 0.074(4) Uani 0.50 1 d PU I 2
O12B O 0.8355(10) 0.2797(12) 0.1035(7) 0.072(4) Uani 0.50 1 d PU I 2
O14B O 0.8413(8) 0.3815(9) 0.0170(7) 0.060(3) Uani 0.50 1 d PU I 2
N13B N 0.8296(9) 0.2876(9) 0.0405(6) 0.042(2) Uani 0.50 1 d PU I 2

loop_
_atom_site_aniso_label
_atom_site_aniso_U_11
_atom_site_aniso_U_22
_atom_site_aniso_U_33
_atom_site_aniso_U_23
_atom_site_aniso_U_13
_atom_site_aniso_U_12
C1 0.0182(14) 0.0214(16) 0.0134(16) 0.0017(12) 0.0039(10) 0.0076(12)
C2 0.0196(15) 0.0203(15) 0.0144(16) 0.0005(12) 0.0010(11) 0.0078(12)
C3 0.0290(19) 0.0258(18) 0.0182(19) 0.0021(14) 0.0065(13) 0.0082(15)
C4 0.0258(19) 0.0234(18) 0.025(2) -0.0018(15) 0.0045(14) 0.0026(15)
C5 0.0229(18) 0.029(2) 0.023(2) -0.0071(15) -0.0010(13) 0.0066(15)
C6 0.0275(19) 0.031(2) 0.0169(19) -0.0019(15) 0.0038(13) 0.0116(16)
C7 0.0221(16) 0.0240(17) 0.0166(17) 0.0005(13) 0.0034(12) 0.0067(13)
C8 0.0211(16) 0.0200(16) 0.0193(18) 0.0058(13) 0.0064(12) 0.0061(13)
C9 0.033(2) 0.036(2) 0.020(2) 0.0110(17) 0.0086(15) 0.0046(17)
C10 0.0195(15) 0.0191(15) 0.0235(19) 0.0073(13) 0.0077(12) 0.0060(12)
C11 0.0289(19) 0.0235(18) 0.028(2) 0.0078(15) 0.0142(16) 0.0029(15)
C12 0.028(2) 0.025(2) 0.038(3) 0.0041(18) 0.0099(17) -0.0040(16)
C13 0.0243(19) 0.0253(19) 0.031(2) -0.0006(16) 0.0044(15) -0.0024(15)
C14 0.0200(16) 0.0186(16) 0.0235(19) -0.0004(13) 0.0061(12) 0.0033(13)
C15 0.0214(17) 0.0242(18) 0.0202(19) -0.0044(14) 0.0038(12) 0.0019(14)
C16 0.032(2) 0.036(2) 0.025(2) -0.0076(18) 0.0023(16) -0.0036(18)
C17 0.0191(15) 0.0227(16) 0.0122(16) 0.0022(12) 0.0032(10) 0.0095(12)
C18 0.0240(16) 0.0234(16) 0.0103(15) 0.0051(12) 0.0025(11) 0.0109(13)
C19 0.038(2) 0.0250(19) 0.0137(18) 0.0040(14) 0.0052(14) 0.0023(16)
C20 0.056(3) 0.028(2) 0.014(2) 0.0024(15) 0.0104(17) 0.006(2)
C21 0.046(3) 0.033(2) 0.016(2) 0.0119(16) 0.0120(16) 0.0152(19)
C22 0.0249(18) 0.0297(19) 0.022(2) 0.0092(15) 0.0074(13) 0.0106(15)
C23 0.0208(16) 0.0265(17) 0.0148(17) 0.0049(13) 0.0029(11) 0.0099(13)
C24 0.0174(14) 0.0198(15) 0.0126(15) 0.0043(11) 0.0036(10) 0.0068(12)
C25 0.0224(16) 0.0217(16) 0.0150(17) 0.0061(12) 0.0047(11) 0.0103(13)
C26 0.0273(18) 0.0230(17) 0.0184(18) 0.0062(13) 0.0048(13) 0.0102(14)
C27 0.038(2) 0.0225(18) 0.025(2) 0.0081(15) 0.0063(16) 0.0122(16)
C28 0.044(3) 0.031(2) 0.031(3) 0.0112(18) 0.0074(18) 0.021(2)
C29 0.033(2) 0.036(2) 0.039(3) 0.011(2) 0.0062(18) 0.0214(19)
C30 0.0255(18) 0.0293(19) 0.027(2) 0.0075(16) 0.0056(14) 0.0150(16)
C31 0.0163(14) 0.0220(16) 0.0185(17) 0.0055(13) 0.0013(11) 0.0056(12)
C32 0.0150(15) 0.0302(19) 0.028(2) 0.0107(16) -0.0020(12) 0.0042(14)
C33 0.0192(15) 0.0188(15) 0.0185(18) 0.0049(12) 0.0018(11) 0.0044(12)
C34 0.0201(17) 0.0230(18) 0.030(2) 0.0099(15) 0.0014(13) 0.0010(14)
C35 0.0217(18) 0.0242(18) 0.032(2) 0.0083(16) 0.0029(14) 0.0001(14)
C36 0.0271(18) 0.0243(18) 0.022(2) 0.0105(15) 0.0036(14) 0.0053(14)
C37 0.0174(15) 0.0274(18) 0.0195(18) 0.0091(14) 0.0046(11) 0.0085(13)
C38 0.0224(16) 0.0305(19) 0.0206(19) 0.0129(15) 0.0045(12) 0.0123(14)
C39 0.031(2) 0.048(3) 0.056(4) 0.035(3) 0.013(2) 0.020(2)
C40 0.0161(14) 0.0249(17) 0.0188(18) 0.0042(13) 0.0024(11) 0.0081(13)
C41 0.0168(15) 0.0313(19) 0.0183(18) 0.0044(14) 0.0000(11) 0.0094(14)
C42 0.0212(18) 0.038(2) 0.030(2) 0.0104(18) 0.0048(14) 0.0097(16)
C43 0.0195(18) 0.046(3) 0.039(3) 0.015(2) 0.0085(16) 0.0073(18)
C44 0.0169(17) 0.052(3) 0.036(3) 0.005(2) 0.0012(15) 0.0112(18)
C45 0.0210(19) 0.052(3) 0.038(3) 0.010(2) -0.0007(16) 0.0170(19)
C46 0.0184(17) 0.040(2) 0.035(3) 0.0152(19) 0.0001(14) 0.0117(16)
N1 0.0245(14) 0.0195(14) 0.0127(14) 0.0040(11) 0.0043(10) 0.0067(11)
N2 0.0222(14) 0.0197(13) 0.0114(14) 0.0042(10) 0.0031(9) 0.0070(11)
N3 0.0147(12) 0.0171(13) 0.0173(15) 0.0033(10) 0.0043(9) 0.0040(10)
N4 0.0181(13) 0.0249(15) 0.0150(15) 0.0000(11) 0.0039(10) 0.0056(11)
N5 0.0175(13) 0.0313(17) 0.0122(14) 0.0021(12) 0.0000(9) 0.0057(12)
N6 0.0165(13) 0.0201(14) 0.0218(16) 0.0067(11) -0.0002(10) 0.0064(11)
N7 0.0162(12) 0.0183(13) 0.0161(14) 0.0042(10) 0.0003(9) 0.0070(10)
N8 0.0170(12) 0.0171(12) 0.0126(13) 0.0062(10) 0.0041(9) 0.0070(10)
N9 0.0154(13) 0.0303(16) 0.0207(16) 0.0106(13) 0.0025(10) 0.0080(12)
N10 0.0181(14) 0.043(2) 0.0255(19) 0.0198(15) 0.0047(11) 0.0129(14)
N11 0.0231(15) 0.0331(18) 0.0246(19) 0.0121(14) 0.0080(12) 0.0093(14)
N12 0.0246(18) 0.042(2) 0.033(2) 0.0077(18) 0.0074(15) -0.0019(16)
O1 0.0216(12) 0.0206(12) 0.0124(12) 0.0048(9) 0.0020(8) 0.0077(10)
O2 0.0159(11) 0.0268(13) 0.0114(12) 0.0050(9) 0.0013(8) 0.0078(9)
O3 0.0177(11) 0.0185(11) 0.0158(13) 0.0025(9) -0.0001(8) 0.0061(9)
O4 0.0160(11) 0.0210(12) 0.0161(13) 0.0027(9) 0.0018(8) 0.0080(9)
O5 0.0361(18) 0.045(2) 0.036(2) 0.0154(16) 0.0097(14) 0.0239(16)
O6 0.0258(14) 0.0305(16) 0.0279(17) 0.0052(13) -0.0032(11) 0.0078(12)
O7 0.0326(17) 0.0439(19) 0.0221(17) 0.0044(14) 0.0013(12) 0.0130(15)
O8 0.035(2) 0.071(3) 0.058(3) -0.003(2) 0.024(2) -0.002(2)
O9 0.0283(18) 0.076(3) 0.027(2) 0.0039(19) 0.0045(13) -0.0065(18)
O10 0.046(2) 0.093(4) 0.026(2) -0.002(2) 0.0021(17) -0.018(2)
O16 0.033 0.036 0.020 0.009 0.001 0.015
O17 0.077 0.064 0.048 0.020 -0.029 -0.005
Dy 0.01302(7) 0.01643(8) 0.01055(8) 0.00235(5) 0.00085(4) 0.00451(5)
N13A 0.042(5) 0.036(5) 0.044(6) 0.006(4) -0.004(4) 0.017(4)
O14A 0.035(4) 0.053(5) 0.025(4) -0.006(3) -0.007(3) 0.019(3)
O13A 0.031(4) 0.035(4) 0.073(7) 0.013(4) 0.012(4) 0.012(3)
O12A 0.116(11) 0.052(7) 0.081(10) 0.026(7) -0.060(9) 0.010(7)
O15 0.047 0.058 0.019 0.011 -0.002 0.028
O13B 0.105(10) 0.055(6) 0.040(6) 0.022(5) -0.017(6) 0.020(6)
O12B 0.058(6) 0.079(8) 0.046(7) 0.042(6) -0.017(5) -0.005(6)
O14B 0.032(4) 0.054(5) 0.087(8) 0.045(6) -0.004(4) 0.010(4)
N13B 0.041(5) 0.048(5) 0.036(5) 0.016(4) 0.002(4) 0.017(4)

loop_
_atom_type_symbol
_atom_type_description
_atom_type_scat_dispersion_real
_atom_type_scat_dispersion_imag
_atom_type_scat_source
C C 0.0031 0.0016 'International Tables Vol C Tables 4.2.6.8 and 6.1.1.4'
H H 0.0000 0.0000 'International Tables Vol C Tables 4.2.6.8 and 6.1.1.4'
N N 0.0061 0.0033 'International Tables Vol C Tables 4.2.6.8 and 6.1.1.4'
O O 0.0109 0.0061 'International Tables Vol C Tables 4.2.6.8 and 6.1.1.4'
Dy Dy -0.1890 4.4100 'International Tables Vol C Tables 4.2.6.8 and 6.1.1.4'

loop_
_geom_angle_atom_site_label_1
_geom_angle_atom_site_label_2
_geom_angle_atom_site_label_3
_geom_angle
O1 C1 N1 120.8(3)
O1 C1 C2 121.8(3)
N1 C1 C2 117.4(3)
C7 C2 C3 120.1(4)
C7 C2 C1 121.9(3)
C3 C2 C1 118.0(4)
C4 C3 C2 119.5(4)
C5 C4 C3 120.1(4)
C6 C5 C4 120.4(4)
C5 C6 C7 120.1(4)
C6 C7 C2 119.8(4)
N2 C8 C10 114.2(3)
N2 C8 C9 125.0(4)
C10 C8 C9 120.6(3)
N3 C10 C11 123.4(4)
N3 C10 C8 116.2(3)
C11 C10 C8 120.1(4)
C12 C11 C10 118.0(4)
C13 C12 C11 119.3(4)
C12 C13 C14 119.5(4)
N3 C14 C13 122.0(4)
N3 C14 C15 116.1(3)
C13 C14 C15 121.9(4)
N4 C15 C14 114.2(4)
N4 C15 C16 124.8(4)
C14 C15 C16 121.1(4)
O2 C17 N5 120.8(3)
O2 C17 C18 121.9(3)
N5 C17 C18 117.3(3)
C19 C18 C23 119.8(4)
C19 C18 C17 121.7(4)
C23 C18 C17 118.4(3)
C20 C19 C18 119.7(4)
C21 C20 C19 120.5(4)
C20 C21 C22 120.1(4)
C23 C22 C21 119.9(4)
C22 C23 C18 120.1(4)
O3 C24 N6 120.7(3)
O3 C24 C25 121.2(3)
N6 C24 C25 117.9(3)
C26 C25 C30 120.7(4)
C26 C25 C24 117.1(3)
C30 C25 C24 121.9(3)
C25 C26 C27 119.4(4)
C28 C27 C26 120.0(4)
C29 C28 C27 120.5(4)
C28 C29 C30 120.6(4)
C29 C30 C25 118.8(4)
N7 C31 C33 114.3(3)
N7 C31 C32 126.7(3)
C33 C31 C32 118.8(3)
N8 C33 C34 123.4(4)
N8 C33 C31 116.1(3)
C34 C33 C31 120.3(3)
C33 C34 C35 118.1(4)
C36 C35 C34 119.3(4)
C35 C36 C37 118.9(4)
N8 C37 C36 123.0(3)
N8 C37 C38 115.8(3)
C36 C37 C38 121.1(4)
N9 C38 C37 114.5(3)
N9 C38 C39 125.1(4)
C37 C38 C39 120.3(4)
O4 C40 N10 120.5(3)
O4 C40 C41 121.9(4)
N10 C40 C41 117.5(3)
C42 C41 C46 121.0(4)
C42 C41 C40 118.4(4)
C46 C41 C40 120.6(4)
C41 C42 C43 119.3(4)
C44 C43 C42 120.1(5)
C43 C44 C45 120.4(4)
C44 C45 C46 120.1(5)
C45 C46 C41 119.1(4)
C1 N1 N2 114.9(3)
C8 N2 N1 118.3(3)
C8 N2 Dy 128.1(3)
N1 N2 Dy 113.5(2)
C10 N3 C14 117.8(3)
C10 N3 Dy 120.8(2)
C14 N3 Dy 120.5(2)
C15 N4 N5 117.9(3)
C15 N4 Dy 128.6(3)
N5 N4 Dy 113.4(2)
C17 N5 N4 113.9(3)
C24 N6 N7 113.5(3)
C31 N7 N6 118.2(3)
C31 N7 Dy 127.8(2)
N6 N7 Dy 113.8(2)
C33 N8 C37 117.2(3)
C33 N8 Dy 121.6(2)
C37 N8 Dy 120.9(2)
C38 N9 N10 116.9(3)
C38 N9 Dy 127.6(3)
N10 N9 Dy 115.3(2)
C40 N10 N9 113.8(3)
O7 N11 O5 121.2(4)
O7 N11 O6 119.8(4)
O5 N11 O6 119.0(4)
O8 N12 O10 121.6(5)
O8 N12 O9 119.3(5)
O10 N12 O9 119.2(4)
C1 O1 Dy 121.3(2)
C17 O2 Dy 120.9(2)
C24 O3 Dy 123.6(2)
C40 O4 Dy 122.7(2)
O3 Dy O1 120.19(9)
O3 Dy O2 79.15(9)
O1 Dy O2 127.77(9)
O3 Dy O4 128.46(9)
O1 Dy O4 83.45(9)
O2 Dy O4 124.18(9)
O3 Dy N2 76.53(10)
O1 Dy N2 62.41(10)
O2 Dy N2 154.95(10)
O4 Dy N2 76.85(10)
O3 Dy N4 81.78(10)
O1 Dy N4 155.98(10)
O2 Dy N4 61.86(10)
O4 Dy N4 74.45(10)
N2 Dy N4 119.68(11)
O3 Dy N9 154.87(11)
O1 Dy N9 81.66(11)
O2 Dy N9 77.21(10)
O4 Dy N9 61.60(10)
N2 Dy N9 127.70(11)
N4 Dy N9 79.65(12)
O3 Dy N7 61.95(9)
O1 Dy N7 72.67(10)
O2 Dy N7 77.99(10)
O4 Dy N7 154.96(10)
N2 Dy N7 85.31(10)
N4 Dy N7 130.30(10)
N9 Dy N7 120.32(10)
O3 Dy N8 115.49(9)
O1 Dy N8 64.15(9)
O2 Dy N8 63.84(10)
O4 Dy N8 116.05(9)
N2 Dy N8 122.62(10)
N4 Dy N8 117.59(10)
N9 Dy N8 60.33(10)
N7 Dy N8 60.00(9)
O3 Dy N3 66.46(9)
O1 Dy N3 117.45(10)
O2 Dy N3 114.74(10)
O4 Dy N3 62.03(9)
N2 Dy N3 59.98(10)
N4 Dy N3 59.72(10)
N9 Dy N3 116.75(10)
N7 Dy N3 122.92(10)
N8 Dy N3 176.78(9)
O12A N13A O13A 121.9(11)
O12A N13A O14A 119.4(10)
O13A N13A O14A 118.7(10)
O12B N13B O14B 123.0(14)
O12B N13B O13B 113.4(12)
O14B N13B O13B 123.3(12)

loop_
_geom_bond_atom_site_label_1
_geom_bond_atom_site_label_2
_geom_bond_distance
C1 O1 1.250(5)
C1 N1 1.343(5)
C1 C2 1.480(5)
C2 C7 1.389(6)
C2 C3 1.398(6)
C3 C4 1.389(6)
C4 C5 1.385(7)
C5 C6 1.382(7)
C6 C7 1.386(6)
C8 N2 1.290(5)
C8 C10 1.487(6)
C8 C9 1.491(6)
C10 N3 1.337(5)
C10 C11 1.396(5)
C11 C12 1.384(7)
C12 C13 1.368(7)
C13 C14 1.397(6)
C14 N3 1.346(5)
C14 C15 1.483(6)
C15 N4 1.288(5)
C15 C16 1.501(6)
C17 O2 1.249(4)
C17 N5 1.346(5)
C17 C18 1.476(5)
C18 C19 1.394(6)
C18 C23 1.400(5)
C19 C20 1.389(6)
C20 C21 1.384(7)
C21 C22 1.390(7)
C22 C23 1.387(6)
C24 O3 1.246(4)
C24 N6 1.346(5)
C24 C25 1.489(5)
C25 C26 1.390(5)
C25 C30 1.406(5)
C26 C27 1.394(6)
C27 C28 1.392(7)
C28 C29 1.376(7)
C29 C30 1.394(6)
C31 N7 1.287(5)
C31 C33 1.485(5)
C31 C32 1.500(5)
C33 N8 1.342(5)
C33 C34 1.395(5)
C34 C35 1.396(6)
C35 C36 1.374(6)
C36 C37 1.391(5)
C37 N8 1.354(5)
C37 C38 1.483(5)
C38 N9 1.297(5)
C38 C39 1.489(6)
C40 O4 1.242(4)
C40 N10 1.351(5)
C40 C41 1.485(5)
C41 C42 1.385(6)
C41 C46 1.397(6)
C42 C43 1.401(6)
C43 C44 1.381(7)
C44 C45 1.390(8)
C45 C46 1.396(6)
N1 N2 1.381(5)
N2 Dy 2.554(3)
N3 Dy 2.672(3)
N4 N5 1.392(5)
N4 Dy 2.555(3)
N6 N7 1.390(4)
N7 Dy 2.567(3)
N8 Dy 2.647(3)
N9 N10 1.390(4)
N9 Dy 2.556(3)
N11 O7 1.240(5)
N11 O5 1.257(5)
N11 O6 1.269(5)
N12 O8 1.233(6)
N12 O10 1.248(6)
N12 O9 1.253(5)
O1 Dy 2.404(3)
O2 Dy 2.414(3)
O3 Dy 2.395(3)
O4 Dy 2.420(3)
N13A O12A 1.219(16)
N13A O13A 1.271(13)
N13A O14A 1.317(14)
O13B N13B 1.278(17)
O12B N13B 1.160(15)
O14B N13B 1.264(13)

loop_
_geom_torsion_atom_site_label_1
_geom_torsion_atom_site_label_2
_geom_torsion_atom_site_label_3
_geom_torsion_atom_site_label_4
_geom_torsion
O1 C1 C2 C7 -149.3(4)
N1 C1 C2 C7 29.5(5)
O1 C1 C2 C3 29.1(5)
N1 C1 C2 C3 -152.2(4)
C7 C2 C3 C4 0.7(6)
C1 C2 C3 C4 -177.7(4)
C2 C3 C4 C5 0.2(7)
C3 C4 C5 C6 -1.4(7)
C4 C5 C6 C7 1.7(7)
C5 C6 C7 C2 -0.8(6)
C3 C2 C7 C6 -0.4(6)
C1 C2 C7 C6 177.9(4)
N2 C8 C10 N3 -8.8(5)
C9 C8 C10 N3 175.7(4)
N2 C8 C10 C11 165.5(4)
C9 C8 C10 C11 -10.1(6)
N3 C10 C11 C12 -1.2(7)
C8 C10 C11 C12 -175.0(4)
C10 C11 C12 C13 1.1(7)
C11 C12 C13 C14 -0.4(8)
C12 C13 C14 N3 -0.3(7)
C12 C13 C14 C15 179.4(5)
N3 C14 C15 N4 4.7(6)
C13 C14 C15 N4 -175.0(4)
N3 C14 C15 C16 -175.4(4)
C13 C14 C15 C16 4.9(7)
O2 C17 C18 C19 -153.7(4)
N5 C17 C18 C19 25.1(6)
O2 C17 C18 C23 22.9(5)
N5 C17 C18 C23 -158.2(4)
C23 C18 C19 C20 0.1(7)
C17 C18 C19 C20 176.8(4)
C18 C19 C20 C21 -0.1(8)
C19 C20 C21 C22 -0.1(8)
C20 C21 C22 C23 0.2(7)
C21 C22 C23 C18 -0.1(6)
C19 C18 C23 C22 0.0(6)
C17 C18 C23 C22 -176.8(3)
O3 C24 C25 C26 14.6(5)
N6 C24 C25 C26 -169.2(4)
O3 C24 C25 C30 -159.5(4)
N6 C24 C25 C30 16.7(6)
C30 C25 C26 C27 1.0(6)
C24 C25 C26 C27 -173.2(4)
C25 C26 C27 C28 -0.5(7)
C26 C27 C28 C29 -1.0(8)
C27 C28 C29 C30 2.2(8)
C28 C29 C30 C25 -1.8(8)
C26 C25 C30 C29 0.2(7)
C24 C25 C30 C29 174.0(4)
N7 C31 C33 N8 -5.0(5)
C32 C31 C33 N8 179.4(4)
N7 C31 C33 C34 170.5(4)
C32 C31 C33 C34 -5.1(6)
N8 C33 C34 C35 2.3(7)
C31 C33 C34 C35 -172.8(4)
C33 C34 C35 C36 -2.7(7)
C34 C35 C36 C37 0.3(7)
C35 C36 C37 N8 2.7(7)
C35 C36 C37 C38 -176.3(4)
N8 C37 C38 N9 7.7(6)
C36 C37 C38 N9 -173.2(4)
N8 C37 C38 C39 -168.2(5)
C36 C37 C38 C39 10.9(7)
O4 C40 C41 C42 25.2(6)
N10 C40 C41 C42 -157.4(4)
O4 C40 C41 C46 -152.5(4)
N10 C40 C41 C46 24.8(6)
C46 C41 C42 C43 -1.3(7)
C40 C41 C42 C43 -179.1(4)
C41 C42 C43 C44 1.5(8)
C42 C43 C44 C45 -1.4(9)
C43 C44 C45 C46 0.9(9)
C44 C45 C46 C41 -0.7(8)
C42 C41 C46 C45 0.9(8)
C40 C41 C46 C45 178.6(5)
O1 C1 N1 N2 3.3(5)
C2 C1 N1 N2 -175.4(3)
C10 C8 N2 N1 -171.7(3)
C9 C8 N2 N1 3.6(6)
C10 C8 N2 Dy 9.0(5)
C9 C8 N2 Dy -175.7(3)
C1 N1 N2 C8 158.8(3)
C1 N1 N2 Dy -21.8(4)
C11 C10 N3 C14 0.5(6)
C8 C10 N3 C14 174.6(3)
C11 C10 N3 Dy -168.7(3)
C8 C10 N3 Dy 5.3(4)
C13 C14 N3 C10 0.2(6)
C15 C14 N3 C10 -179.5(4)
C13 C14 N3 Dy 169.5(3)
C15 C14 N3 Dy -10.2(5)
C14 C15 N4 N5 -176.5(3)
C16 C15 N4 N5 3.6(7)
C14 C15 N4 Dy 3.6(6)
C16 C15 N4 Dy -176.3(4)
O2 C17 N5 N4 3.5(5)
C18 C17 N5 N4 -175.3(3)
C15 N4 N5 C17 155.5(4)
Dy N4 N5 C17 -24.6(4)
O3 C24 N6 N7 12.3(5)
C25 C24 N6 N7 -163.9(3)
C33 C31 N7 N6 -169.2(3)
C32 C31 N7 N6 6.0(6)
C33 C31 N7 Dy 5.2(5)
C32 C31 N7 Dy -179.6(3)
C24 N6 N7 C31 149.4(4)
C24 N6 N7 Dy -25.8(4)
C34 C33 N8 C37 0.5(6)
C31 C33 N8 C37 175.9(4)
C34 C33 N8 Dy -172.3(3)
C31 C33 N8 Dy 3.0(5)
C36 C37 N8 C33 -3.1(6)
C38 C37 N8 C33 176.0(4)
C36 C37 N8 Dy 169.8(3)
C38 C37 N8 Dy -11.1(5)
C37 C38 N9 N10 -175.7(4)
C39 C38 N9 N10 0.0(7)
C37 C38 N9 Dy -0.7(6)
C39 C38 N9 Dy 175.0(4)
O4 C40 N10 N9 1.7(6)
C41 C40 N10 N9 -175.7(4)
C38 N9 N10 C40 156.1(4)
Dy N9 N10 C40 -19.5(5)
N1 C1 O1 Dy 19.7(5)
C2 C1 O1 Dy -161.7(3)
N5 C17 O2 Dy 22.4(5)
C18 C17 O2 Dy -158.8(3)
N6 C24 O3 Dy 9.9(5)
C25 C24 O3 Dy -174.0(2)
N10 C40 O4 Dy 19.5(5)
C41 C40 O4 Dy -163.3(3)
C24 O3 Dy O1 28.6(3)
C24 O3 Dy O2 -99.0(3)
C24 O3 Dy O4 135.7(3)
C24 O3 Dy N2 75.0(3)
C24 O3 Dy N4 -161.7(3)
C24 O3 Dy N9 -119.1(3)
C24 O3 Dy N7 -16.9(3)
C24 O3 Dy N8 -45.0(3)
C24 O3 Dy N3 137.8(3)
C1 O1 Dy O3 30.8(3)
C1 O1 Dy O2 130.9(3)
C1 O1 Dy O4 -100.3(3)
C1 O1 Dy N2 -21.8(3)
C1 O1 Dy N4 -123.3(3)
C1 O1 Dy N9 -162.5(3)
C1 O1 Dy N7 72.0(3)
C1 O1 Dy N8 136.5(3)
C1 O1 Dy N3 -46.6(3)
C17 O2 Dy O3 -111.2(3)
C17 O2 Dy O1 128.9(3)
C17 O2 Dy O4 18.3(3)
C17 O2 Dy N2 -125.2(3)
C17 O2 Dy N4 -24.8(3)
C17 O2 Dy N9 60.2(3)
C17 O2 Dy N7 -174.5(3)
C17 O2 Dy N8 123.2(3)
C17 O2 Dy N3 -53.6(3)
C40 O4 Dy O3 131.4(3)
C40 O4 Dy O1 -104.8(3)
C40 O4 Dy O2 27.0(3)
C40 O4 Dy N2 -168.0(3)
C40 O4 Dy N4 65.7(3)
C40 O4 Dy N9 -20.8(3)
C40 O4 Dy N7 -122.3(3)
C40 O4 Dy N8 -47.8(3)
C40 O4 Dy N3 129.3(3)
C8 N2 Dy O3 65.6(3)
N1 N2 Dy O3 -113.7(2)
C8 N2 Dy O1 -159.2(4)
N1 N2 Dy O1 21.5(2)
C8 N2 Dy O2 79.8(4)
N1 N2 Dy O2 -99.5(3)
C8 N2 Dy O4 -69.8(3)
N1 N2 Dy O4 110.9(2)
C8 N2 Dy N4 -6.6(4)
N1 N2 Dy N4 174.1(2)
C8 N2 Dy N9 -106.9(3)
N1 N2 Dy N9 73.8(3)
C8 N2 Dy N7 127.9(3)
N1 N2 Dy N7 -51.4(2)
C8 N2 Dy N8 177.5(3)
N1 N2 Dy N8 -1.8(3)
C8 N2 Dy N3 -4.7(3)
N1 N2 Dy N3 176.0(3)
C15 N4 Dy O3 -73.7(4)
N5 N4 Dy O3 106.4(3)
C15 N4 Dy O1 83.8(4)
N5 N4 Dy O1 -96.1(3)
C15 N4 Dy O2 -155.8(4)
N5 N4 Dy O2 24.4(2)
C15 N4 Dy O4 60.1(4)
N5 N4 Dy O4 -119.8(3)
C15 N4 Dy N2 -4.4(4)
N5 N4 Dy N2 175.7(2)
C15 N4 Dy N9 123.3(4)
N5 N4 Dy N9 -56.6(3)
C15 N4 Dy N7 -115.5(4)
N5 N4 Dy N7 64.6(3)
C15 N4 Dy N8 171.8(3)
N5 N4 Dy N8 -8.1(3)
C15 N4 Dy N3 -6.2(3)
N5 N4 Dy N3 173.9(3)
C38 N9 Dy O3 83.9(5)
N10 N9 Dy O3 -101.1(3)
C38 N9 Dy O1 -68.3(4)
N10 N9 Dy O1 106.8(3)
C38 N9 Dy O2 63.6(4)
N10 N9 Dy O2 -121.3(3)
C38 N9 Dy O4 -155.3(4)
N10 N9 Dy O4 19.8(3)
C38 N9 Dy N2 -113.5(4)
N10 N9 Dy N2 61.6(3)
C38 N9 Dy N4 126.9(4)
N10 N9 Dy N4 -58.1(3)
C38 N9 Dy N7 -4.0(4)
N10 N9 Dy N7 171.0(3)
C38 N9 Dy N8 -3.4(4)
N10 N9 Dy N8 171.7(3)
C38 N9 Dy N3 175.1(4)
N10 N9 Dy N3 -9.8(3)
C31 N7 Dy O3 -153.3(4)
N6 N7 Dy O3 21.2(2)
C31 N7 Dy O1 66.9(3)
N6 N7 Dy O1 -118.5(3)
C31 N7 Dy O2 -69.3(3)
N6 N7 Dy O2 105.2(3)
C31 N7 Dy O4 85.1(4)
N6 N7 Dy O4 -100.4(3)
C31 N7 Dy N2 129.4(4)
N6 N7 Dy N2 -56.0(3)
C31 N7 Dy N4 -105.0(3)
N6 N7 Dy N4 69.6(3)
C31 N7 Dy N9 -2.1(4)
N6 N7 Dy N9 172.5(2)
C31 N7 Dy N8 -2.8(3)
N6 N7 Dy N8 171.8(3)
C31 N7 Dy N3 178.8(3)
N6 N7 Dy N3 -6.6(3)
C33 N8 Dy O3 28.2(3)
C37 N8 Dy O3 -144.4(3)
C33 N8 Dy O1 -84.6(3)
C37 N8 Dy O1 102.8(3)
C33 N8 Dy O2 90.4(3)
C37 N8 Dy O2 -82.2(3)
C33 N8 Dy O4 -152.4(3)
C37 N8 Dy O4 35.0(3)
C33 N8 Dy N2 -61.7(3)
C37 N8 Dy N2 125.7(3)
C33 N8 Dy N4 122.3(3)
C37 N8 Dy N4 -50.3(3)
C33 N8 Dy N9 -179.8(3)
C37 N8 Dy N9 7.6(3)
C33 N8 Dy N7 -0.5(3)
C37 N8 Dy N7 -173.1(3)
C10 N3 Dy O3 -88.6(3)
C14 N3 Dy O3 102.5(3)
C10 N3 Dy O2 -153.3(3)
C14 N3 Dy O2 37.7(3)
C10 N3 Dy O4 89.6(3)
C14 N3 Dy O4 -79.4(3)
C10 N3 Dy N2 -1.0(3)
C14 N3 Dy N2 -169.9(3)
C10 N3 Dy N4 177.2(3)
C14 N3 Dy N4 8.2(3)
C10 N3 Dy N9 119.0(3)
C14 N3 Dy N9 -49.9(3)
C10 N3 Dy N7 -61.8(3)
C14 N3 Dy N7 129.2(3)
